data_7039023
loop_
_publ_author_name
'Krebs, K. M.'
'Maudrich, J.-J.'
'Wesemann, L.'

_publ_section_title
;
 Reaction of stannylene phosphorus Lewis pairs with dichlorides of
 germanium, tin and lead - the formation of base stabilized stannyl
 stannylenes/germylenes and redox reaction with PbCl2.
;
_journal_issue 19
_journal_name_full 'Dalton transactions (Cambridge, England : 2003)'
_journal_page_first 8081
_journal_page_last 8088
_journal_paper_doi 10.1039/c6dt00916f
_journal_volume 45
_journal_year 2016
_chemical_formula_sum 'C68 H79 Cl2 P Sn2'
_chemical_formula_weight 1235.56
_chemical_name_systematic
; 
 ? 
;
_space_group_IT_number 33
_symmetry_cell_setting orthorhombic
_symmetry_space_group_name_Hall 'P 2c -2n'
_symmetry_space_group_name_H-M 'P n a 21'
_atom_sites_solution_hydrogens geom
_atom_sites_solution_primary direct
_atom_sites_solution_secondary difmap
_audit_creation_method SHELXL-97
_audit_update_record
;
2016-03-03 deposited with the CCDC.
2016-03-30 downloaded from the CCDC.
;
_cell_angle_alpha 90.00
_cell_angle_beta 90.00
_cell_angle_gamma 90.00
_cell_formula_units_Z 4
_cell_length_a 29.1761(10)
_cell_length_b 19.7911(7)
_cell_length_c 10.5653(3)
_cell_measurement_reflns_used 9964
_cell_measurement_temperature 296(2)
_cell_measurement_theta_max 28.30
_cell_measurement_theta_min 2.19
_cell_volume 6100.7(3)
_computing_cell_refinement 'Bruker SAINT'
_computing_data_collection 'Bruker APEX2'
_computing_data_reduction 'Bruker SAINT'
_computing_molecular_graphics 'Bruker SHELXTL'
_computing_publication_material 'Bruker SHELXTL'
_computing_structure_refinement 'SHELXL-97 (Sheldrick, 2008)'
_computing_structure_solution 'SHELXS-97 (Sheldrick, 2008)'
_diffrn_ambient_temperature 296(2)
_diffrn_detector_area_resol_mean 8.3333
_diffrn_measured_fraction_theta_full 0.999
_diffrn_measured_fraction_theta_max 0.999
_diffrn_measurement_device_type 'Bruker APEX-II CCD'
_diffrn_measurement_method '\f and \w scans'
_diffrn_radiation_monochromator graphite
_diffrn_radiation_source 'fine-focus sealed tube'
_diffrn_radiation_type MoK\a
_diffrn_radiation_wavelength 0.71073
_diffrn_reflns_av_R_equivalents 0.0306
_diffrn_reflns_av_sigmaI/netI 0.0315
_diffrn_reflns_limit_h_max 38
_diffrn_reflns_limit_h_min -37
_diffrn_reflns_limit_k_max 23
_diffrn_reflns_limit_k_min -26
_diffrn_reflns_limit_l_max 14
_diffrn_reflns_limit_l_min -14
_diffrn_reflns_number 64733
_diffrn_reflns_theta_full 28.30
_diffrn_reflns_theta_max 28.30
_diffrn_reflns_theta_min 2.17
_exptl_absorpt_coefficient_mu 0.972
_exptl_absorpt_correction_T_max 1.0000
_exptl_absorpt_correction_T_min 0.8846
_exptl_absorpt_correction_type numerical
_exptl_absorpt_process_details 'SADABS V2008/1 (Bruker AXS)'
_exptl_crystal_colour yellow
_exptl_crystal_density_diffrn 1.345
_exptl_crystal_density_method 'not measured'
_exptl_crystal_description plate
_exptl_crystal_F_000 2544
_exptl_crystal_size_max 0.337
_exptl_crystal_size_mid 0.280
_exptl_crystal_size_min 0.172
_refine_diff_density_max 0.750
_refine_diff_density_min -0.528
_refine_diff_density_rms 0.066
_refine_ls_abs_structure_details 'Flack H D (1983), Acta Cryst. A39, 876-881'
_refine_ls_abs_structure_Flack -0.004(9)
_refine_ls_extinction_method none
_refine_ls_goodness_of_fit_ref 1.111
_refine_ls_hydrogen_treatment constr
_refine_ls_matrix_type full
_refine_ls_number_parameters 702
_refine_ls_number_reflns 14893
_refine_ls_number_restraints 43
_refine_ls_restrained_S_all 1.109
_refine_ls_R_factor_all 0.0294
_refine_ls_R_factor_gt 0.0257
_refine_ls_shift/su_max 0.002
_refine_ls_shift/su_mean 0.000
_refine_ls_structure_factor_coef Fsqd
_refine_ls_weighting_details 'calc w=1/[\s^2^(Fo^2^)+(0.0149P)^2^+2.8819P] where P=(Fo^2^+2Fc^2^)/3'
_refine_ls_weighting_scheme calc
_refine_ls_wR_factor_gt 0.0485
_refine_ls_wR_factor_ref 0.0494
_reflns_number_gt 14049
_reflns_number_total 14893
_reflns_threshold_expression >2sigma(I)
_cod_data_source_file c6dt00916f2.cif
_cod_data_source_block kk92_0ma
_cod_depositor_comments
;
The following automatic conversions were performed:

'_symmetry_cell_setting' value 'Orthorhombic' changed to
'orthorhombic' according to
/usr/data/users/saulius/crontab/automatic-downloads/rss-feeds/RSC/lib/dictionaries/cif_core.dic
dictionary named 'cif_core.dic' version 2.4.2 from 2011-04-26.

Automatic conversion script
Id: cif_fix_values 4268 2015-11-12 08:31:59Z antanas 

 Adding full bibliography for 7039020--7039024.cif.
;
_cod_original_sg_symbol_H-M 'Pna2(1) '
_cod_database_code 7039023

loop_
_symmetry_equiv_pos_as_xyz
'x, y, z'
'-x, -y, z+1/2'
'-x+1/2, y+1/2, z+1/2'
'x+1/2, -y+1/2, z'

loop_
_atom_site_label
_atom_site_type_symbol
_atom_site_fract_x
_atom_site_fract_y
_atom_site_fract_z
_atom_site_U_iso_or_equiv
_atom_site_adp_type
_atom_site_occupancy
_atom_site_symmetry_multiplicity
_atom_site_calc_flag
_atom_site_refinement_flags
_atom_site_disorder_assembly
_atom_site_disorder_group
Cl1 Cl 0.32226(2) 0.42269(3) 0.13086(5) 0.02002(12) Uani 1 1 d . . .
Sn1 Sn 0.299839(4) 0.348326(7) 0.297854(15) 0.01054(3) Uani 1 1 d . . .
Cl2 Cl 0.30399(2) 0.23561(3) 0.00292(6) 0.02377(13) Uani 1 1 d . . .
Sn2 Sn 0.259751(5) 0.225592(8) 0.200988(17) 0.01507(3) Uani 1 1 d . . .
P1 P 0.333972(19) 0.18203(3) 0.32976(5) 0.01183(12) Uani 1 1 d . . .
C1 C 0.36761(7) 0.31525(12) 0.3570(2) 0.0122(4) Uani 1 1 d . . .
C2 C 0.40368(8) 0.36058(12) 0.3738(2) 0.0159(5) Uani 1 1 d . . .
H2 H 0.3985 0.4066 0.3639 0.019 Uiso 1 1 calc R . .
C3 C 0.44713(8) 0.33785(13) 0.4051(2) 0.0189(5) Uani 1 1 d . . .
H3 H 0.4709 0.3688 0.4145 0.023 Uiso 1 1 calc R . .
C4 C 0.45561(8) 0.27000(14) 0.4224(3) 0.0208(5) Uani 1 1 d . . .
H4 H 0.4846 0.2555 0.4467 0.025 Uiso 1 1 calc R . .
C5 C 0.42090(8) 0.22337(13) 0.4035(2) 0.0164(5) Uani 1 1 d . . .
H5 H 0.4267 0.1775 0.4134 0.020 Uiso 1 1 calc R . .
C6 C 0.37685(7) 0.24582(12) 0.3692(2) 0.0123(4) Uani 1 1 d . . .
C7 C 0.31337(8) 0.14438(12) 0.4753(2) 0.0152(5) Uani 1 1 d . . .
C8 C 0.33340(8) 0.15664(13) 0.5928(2) 0.0190(5) Uani 1 1 d . . .
H8 H 0.3588 0.1848 0.5987 0.023 Uiso 1 1 calc R . .
C9 C 0.31547(9) 0.12683(13) 0.7013(3) 0.0257(5) Uani 1 1 d . . .
H9 H 0.3286 0.1356 0.7798 0.031 Uiso 1 1 calc R . .
C10 C 0.27806(8) 0.08401(13) 0.6920(3) 0.0265(6) Uani 1 1 d . . .
H10 H 0.2663 0.0638 0.7646 0.032 Uiso 1 1 calc R . .
C11 C 0.25801(9) 0.07099(14) 0.5761(3) 0.0265(6) Uani 1 1 d . . .
H11 H 0.2331 0.0418 0.5706 0.032 Uiso 1 1 calc R . .
C12 C 0.27502(8) 0.10148(13) 0.4687(2) 0.0193(5) Uani 1 1 d . . .
H12 H 0.2610 0.0936 0.3910 0.023 Uiso 1 1 calc R . .
C13 C 0.36642(8) 0.11620(12) 0.2505(2) 0.0151(5) Uani 1 1 d . . .
C14 C 0.36646(8) 0.04937(11) 0.2915(3) 0.0214(5) Uani 1 1 d . . .
H14 H 0.3498 0.0371 0.3630 0.026 Uiso 1 1 calc R . .
C15 C 0.39139(9) 0.00102(14) 0.2253(3) 0.0283(6) Uani 1 1 d . . .
H15 H 0.3916 -0.0436 0.2531 0.034 Uiso 1 1 calc R . .
C16 C 0.41589(9) 0.01871(15) 0.1187(3) 0.0305(7) Uani 1 1 d . . .
H16 H 0.4324 -0.0139 0.0747 0.037 Uiso 1 1 calc R . .
C17 C 0.41579(9) 0.08482(16) 0.0775(3) 0.0301(7) Uani 1 1 d . . .
H17 H 0.4325 0.0968 0.0058 0.036 Uiso 1 1 calc R . .
C18 C 0.39106(8) 0.13350(14) 0.1420(2) 0.0223(5) Uani 1 1 d . . .
H18 H 0.3908 0.1779 0.1130 0.027 Uiso 1 1 calc R . .
C19 C 0.26425(7) 0.42342(11) 0.41321(19) 0.0107(4) Uani 1 1 d . . .
C20 C 0.28547(7) 0.47804(12) 0.4770(2) 0.0115(4) Uani 1 1 d . . .
C21 C 0.25805(8) 0.52840(12) 0.5293(2) 0.0158(5) Uani 1 1 d . . .
H21 H 0.2720 0.5638 0.5724 0.019 Uiso 1 1 calc R . .
C22 C 0.21076(8) 0.52746(12) 0.5191(2) 0.0171(5) Uani 1 1 d . . .
H22 H 0.1933 0.5629 0.5511 0.021 Uiso 1 1 calc R . .
C23 C 0.18989(7) 0.47305(12) 0.4607(2) 0.0139(5) Uani 1 1 d . . .
H23 H 0.1581 0.4713 0.4550 0.017 Uiso 1 1 calc R . .
C24 C 0.21624(8) 0.42060(12) 0.4101(2) 0.0126(4) Uani 1 1 d . . .
C25 C 0.19066(7) 0.35878(12) 0.3664(2) 0.0117(5) Uani 1 1 d . . .
C26 C 0.17411(8) 0.35244(12) 0.2417(2) 0.0122(5) Uani 1 1 d . . .
C27 C 0.14966(7) 0.29374(11) 0.2100(2) 0.0146(4) Uani 1 1 d . . .
H27 H 0.1380 0.2895 0.1285 0.018 Uiso 1 1 calc R . .
C28 C 0.14235(7) 0.24196(11) 0.2959(3) 0.0155(4) Uani 1 1 d . . .
C29 C 0.11645(8) 0.17810(13) 0.2599(2) 0.0196(5) Uani 1 1 d . . .
H29 H 0.1106 0.1797 0.1686 0.023 Uiso 1 1 calc R . .
C30 C 0.07028(9) 0.17547(16) 0.3267(3) 0.0355(8) Uani 1 1 d . . .
H30A H 0.0534 0.2160 0.3086 0.053 Uiso 1 1 calc R . .
H30B H 0.0750 0.1718 0.4164 0.053 Uiso 1 1 calc R . .
H30C H 0.0533 0.1370 0.2973 0.053 Uiso 1 1 calc R . .
C31 C 0.14430(9) 0.11414(12) 0.2871(3) 0.0282(6) Uani 1 1 d . . .
H31A H 0.1279 0.0754 0.2567 0.042 Uiso 1 1 calc R . .
H31B H 0.1490 0.1099 0.3767 0.042 Uiso 1 1 calc R . .
H31C H 0.1734 0.1170 0.2451 0.042 Uiso 1 1 calc R . .
C32 C 0.15929(8) 0.24964(12) 0.4178(2) 0.0145(5) Uani 1 1 d . . .
H32 H 0.1547 0.2151 0.4761 0.017 Uiso 1 1 calc R . .
C33 C 0.18278(7) 0.30711(12) 0.4557(2) 0.0129(5) Uani 1 1 d . . .
C34 C 0.19800(8) 0.31399(12) 0.5931(2) 0.0147(5) Uani 1 1 d . . .
H34 H 0.2116 0.3589 0.6038 0.018 Uiso 1 1 calc R . .
C35 C 0.15700(8) 0.30877(13) 0.6821(2) 0.0223(5) Uani 1 1 d . . .
H35A H 0.1355 0.3440 0.6629 0.033 Uiso 1 1 calc R . .
H35B H 0.1672 0.3134 0.7680 0.033 Uiso 1 1 calc R . .
H35C H 0.1425 0.2656 0.6713 0.033 Uiso 1 1 calc R . .
C36 C 0.23459(8) 0.26128(13) 0.6269(2) 0.0217(5) Uani 1 1 d . . .
H36A H 0.2225 0.2168 0.6137 0.033 Uiso 1 1 calc R . .
H36B H 0.2432 0.2664 0.7141 0.033 Uiso 1 1 calc R . .
H36C H 0.2610 0.2677 0.5741 0.033 Uiso 1 1 calc R . .
C37 C 0.18128(8) 0.40808(12) 0.1459(2) 0.0159(5) Uani 1 1 d . . .
H37 H 0.2060 0.4370 0.1777 0.019 Uiso 1 1 calc R . .
C38 C 0.19578(10) 0.38267(15) 0.0152(2) 0.0267(6) Uani 1 1 d . . .
H38A H 0.2011 0.4205 -0.0397 0.040 Uiso 1 1 calc R . .
H38B H 0.1719 0.3549 -0.0196 0.040 Uiso 1 1 calc R . .
H38C H 0.2234 0.3566 0.0228 0.040 Uiso 1 1 calc R . .
C39 C 0.13807(9) 0.45207(14) 0.1357(3) 0.0252(6) Uani 1 1 d . . .
H39A H 0.1442 0.4900 0.0816 0.038 Uiso 1 1 calc R . .
H39B H 0.1296 0.4679 0.2183 0.038 Uiso 1 1 calc R . .
H39C H 0.1135 0.4258 0.1007 0.038 Uiso 1 1 calc R . .
C40 C 0.33631(7) 0.48338(12) 0.5018(2) 0.0115(4) Uani 1 1 d . A .
C41 C 0.36233(8) 0.53386(12) 0.4404(2) 0.0149(5) Uani 1 1 d . . .
C42 C 0.40784(8) 0.54383(13) 0.4777(2) 0.0188(5) Uani 1 1 d . A .
H42 H 0.4253 0.5763 0.4361 0.023 Uiso 1 1 calc R . .
C43 C 0.42780(8) 0.50700(13) 0.5744(2) 0.0189(5) Uani 1 1 d . . .
C44 C 0.40144(8) 0.45721(12) 0.6328(2) 0.0183(5) Uani 1 1 d . A .
H44 H 0.4145 0.4315 0.6971 0.022 Uiso 1 1 calc R . .
C45 C 0.35627(8) 0.44457(12) 0.5981(2) 0.0151(5) Uani 1 1 d . . .
C46 C 0.32890(9) 0.39176(13) 0.6710(2) 0.0200(5) Uani 1 1 d . A .
H46 H 0.3049 0.3748 0.6142 0.024 Uiso 1 1 calc R . .
C47 C 0.35765(9) 0.33113(13) 0.7128(3) 0.0288(6) Uani 1 1 d . . .
H47A H 0.3751 0.3146 0.6423 0.043 Uiso 1 1 calc R A .
H47B H 0.3378 0.2960 0.7432 0.043 Uiso 1 1 calc R . .
H47C H 0.3781 0.3447 0.7793 0.043 Uiso 1 1 calc R . .
C48 C 0.30499(11) 0.42396(16) 0.7851(3) 0.0410(7) Uani 1 1 d . . .
H48A H 0.2837 0.4576 0.7563 0.061 Uiso 1 1 calc R A .
H48B H 0.3275 0.4447 0.8389 0.061 Uiso 1 1 calc R . .
H48C H 0.2889 0.3898 0.8317 0.061 Uiso 1 1 calc R . .
C54 C 0.34188(8) 0.57913(13) 0.3393(2) 0.0193(5) Uani 1 1 d . . .
H54 H 0.3125 0.5593 0.3137 0.023 Uiso 1 1 calc R . .
C55 C 0.37182(9) 0.58487(15) 0.2205(3) 0.0300(6) Uani 1 1 d . . .
H55A H 0.3785 0.5405 0.1889 0.045 Uiso 1 1 calc R . .
H55B H 0.3999 0.6075 0.2414 0.045 Uiso 1 1 calc R . .
H55C H 0.3558 0.6102 0.1570 0.045 Uiso 1 1 calc R . .
C56 C 0.33199(10) 0.64954(14) 0.3929(3) 0.0291(6) Uani 1 1 d . . .
H56A H 0.3156 0.6757 0.3312 0.044 Uiso 1 1 calc R . .
H56B H 0.3604 0.6717 0.4129 0.044 Uiso 1 1 calc R . .
H56C H 0.3138 0.6454 0.4683 0.044 Uiso 1 1 calc R . .
C57 C 0.44346(12) 0.7761(2) 0.4151(3) 0.0475(9) Uani 1 1 d . . .
H57 H 0.4153 0.7941 0.3916 0.057 Uiso 1 1 calc R . .
C58 C 0.46506(13) 0.73085(18) 0.3388(3) 0.0480(9) Uani 1 1 d . . .
H58 H 0.4516 0.7180 0.2628 0.058 Uiso 1 1 calc R . .
C59 C 0.50720(13) 0.7037(2) 0.3735(3) 0.0506(9) Uani 1 1 d . . .
H59 H 0.5218 0.6731 0.3202 0.061 Uiso 1 1 calc R . .
C60 C 0.52775(11) 0.72191(19) 0.4875(3) 0.0428(9) Uani 1 1 d . . .
C61 C 0.57343(13) 0.6924(2) 0.5259(4) 0.0687(13) Uani 1 1 d . . .
H61A H 0.5759 0.6470 0.4943 0.103 Uiso 1 1 calc R . .
H61B H 0.5757 0.6920 0.6165 0.103 Uiso 1 1 calc R . .
H61C H 0.5977 0.7194 0.4912 0.103 Uiso 1 1 calc R . .
C62 C 0.50535(10) 0.76835(18) 0.5630(3) 0.0397(8) Uani 1 1 d . . .
H62 H 0.5186 0.7818 0.6390 0.048 Uiso 1 1 calc R . .
C63 C 0.46363(11) 0.7951(2) 0.5273(3) 0.0472(9) Uani 1 1 d . . .
H63 H 0.4490 0.8262 0.5795 0.057 Uiso 1 1 calc R . .
C64 C 0.46426(12) 0.1151(2) 0.7184(4) 0.0510(9) Uani 1 1 d . . .
H64A H 0.4490 0.1581 0.7179 0.076 Uiso 1 1 calc R . .
H64B H 0.4859 0.1138 0.7868 0.076 Uiso 1 1 calc R . .
H64C H 0.4420 0.0798 0.7294 0.076 Uiso 1 1 calc R . .
C65 C 0.48891(9) 0.10516(15) 0.5955(3) 0.0282(6) Uani 1 1 d . . .
C66 C 0.52811(10) 0.14217(14) 0.5663(3) 0.0317(7) Uani 1 1 d . . .
H66 H 0.5397 0.1725 0.6254 0.038 Uiso 1 1 calc R . .
C67 C 0.55002(10) 0.13471(16) 0.4515(3) 0.0363(8) Uani 1 1 d . . .
H67 H 0.5762 0.1598 0.4335 0.044 Uiso 1 1 calc R . .
C68 C 0.53295(11) 0.09013(19) 0.3639(3) 0.0446(9) Uani 1 1 d . . .
H68 H 0.5474 0.0852 0.2861 0.054 Uiso 1 1 calc R . .
C69 C 0.49456(11) 0.0528(2) 0.3911(3) 0.0466(9) Uani 1 1 d . . .
H69 H 0.4831 0.0226 0.3316 0.056 Uiso 1 1 calc R . .
C70 C 0.47314(10) 0.06001(17) 0.5059(3) 0.0346(7) Uani 1 1 d . . .
H70 H 0.4474 0.0339 0.5238 0.042 Uiso 1 1 calc R . .
C71 C 0.51230(18) 0.5051(3) 0.5008(6) 0.0320(15) Uani 0.503(5) 1 d PU A 1
H71A H 0.5097 0.4572 0.4894 0.048 Uiso 0.503(5) 1 calc PR A 1
H71B H 0.5430 0.5161 0.5264 0.048 Uiso 0.503(5) 1 calc PR A 1
H71C H 0.5054 0.5276 0.4225 0.048 Uiso 0.503(5) 1 calc PR A 1
C75 C 0.4785(4) 0.5283(6) 0.6029(9) 0.0154(19) Uani 0.503(5) 1 d PU A 1
H75 H 0.4798 0.5777 0.6082 0.018 Uiso 0.503(5) 1 calc PR A 1
C72 C 0.49222(18) 0.4992(3) 0.7320(5) 0.0283(14) Uani 0.503(5) 1 d PU A 1
H72A H 0.4934 0.4508 0.7268 0.042 Uiso 0.503(5) 1 calc PR A 1
H72B H 0.4700 0.5123 0.7944 0.042 Uiso 0.503(5) 1 calc PR A 1
H72C H 0.5218 0.5162 0.7557 0.042 Uiso 0.503(5) 1 calc PR A 1
C73 C 0.49743(18) 0.5801(3) 0.5867(5) 0.0266(14) Uani 0.497(5) 1 d PU A 2
H73A H 0.5054 0.5731 0.4996 0.040 Uiso 0.497(5) 1 calc PR A 2
H73B H 0.5247 0.5893 0.6347 0.040 Uiso 0.497(5) 1 calc PR A 2
H73C H 0.4768 0.6177 0.5934 0.040 Uiso 0.497(5) 1 calc PR A 2
C76 C 0.4742(5) 0.5166(6) 0.6388(9) 0.018(2) Uani 0.497(5) 1 d PU A 2
H76 H 0.4688 0.5235 0.7294 0.021 Uiso 0.497(5) 1 calc PR A 2
C74 C 0.50627(17) 0.4561(3) 0.6239(5) 0.0261(13) Uani 0.497(5) 1 d PU A 2
H74A H 0.5149 0.4515 0.5366 0.039 Uiso 0.497(5) 1 calc PR A 2
H74B H 0.4909 0.4158 0.6512 0.039 Uiso 0.497(5) 1 calc PR A 2
H74C H 0.5332 0.4629 0.6744 0.039 Uiso 0.497(5) 1 calc PR A 2

loop_
_atom_site_aniso_label
_atom_site_aniso_U_11
_atom_site_aniso_U_22
_atom_site_aniso_U_33
_atom_site_aniso_U_23
_atom_site_aniso_U_13
_atom_site_aniso_U_12
Cl1 0.0274(3) 0.0189(3) 0.0137(3) 0.0049(2) 0.0033(2) 0.0038(2)
Sn1 0.01126(6) 0.01003(7) 0.01035(6) -0.00110(7) -0.00019(6) 0.00189(6)
Cl2 0.0321(3) 0.0253(3) 0.0140(3) -0.0015(2) 0.0068(2) 0.0041(3)
Sn2 0.01307(6) 0.01443(7) 0.01769(7) -0.00367(7) -0.00145(7) -0.00008(6)
P1 0.0138(3) 0.0092(3) 0.0124(3) -0.0002(2) 0.0015(2) 0.0002(2)
C1 0.0138(11) 0.0137(12) 0.0092(10) 0.0010(9) 0.0021(8) 0.0003(9)
C2 0.0176(11) 0.0109(12) 0.0191(12) 0.0008(9) 0.0034(9) 0.0001(9)
C3 0.0140(11) 0.0146(13) 0.0281(13) -0.0017(10) 0.0000(10) -0.0031(9)
C4 0.0136(12) 0.0209(14) 0.0279(13) 0.0020(11) -0.0041(10) 0.0017(10)
C5 0.0158(11) 0.0129(12) 0.0205(12) 0.0021(10) -0.0004(9) 0.0052(9)
C6 0.0130(10) 0.0147(12) 0.0094(10) -0.0027(9) 0.0029(8) -0.0001(9)
C7 0.0183(11) 0.0107(12) 0.0166(11) 0.0035(9) 0.0053(9) 0.0021(9)
C8 0.0202(12) 0.0159(13) 0.0209(12) 0.0007(10) 0.0027(9) 0.0005(10)
C9 0.0304(13) 0.0287(14) 0.0179(11) 0.0049(13) 0.0028(12) 0.0089(11)
C10 0.0240(12) 0.0246(14) 0.0311(14) 0.0136(13) 0.0136(12) 0.0065(10)
C11 0.0225(13) 0.0190(14) 0.0381(16) 0.0071(12) 0.0051(11) -0.0027(11)
C12 0.0182(11) 0.0161(13) 0.0237(13) 0.0022(10) 0.0017(10) -0.0020(10)
C13 0.0128(11) 0.0152(12) 0.0173(10) -0.0051(9) -0.0036(8) 0.0035(9)
C14 0.0291(12) 0.0150(12) 0.0200(11) -0.0015(11) -0.0065(12) 0.0030(9)
C15 0.0330(14) 0.0164(13) 0.0356(17) -0.0090(11) -0.0115(12) 0.0082(11)
C16 0.0228(14) 0.0311(17) 0.0377(16) -0.0204(13) -0.0082(12) 0.0117(12)
C17 0.0189(13) 0.0435(19) 0.0278(14) -0.0126(13) 0.0054(11) 0.0052(12)
C18 0.0202(13) 0.0250(15) 0.0217(12) -0.0020(11) 0.0027(10) 0.0020(11)
C19 0.0143(11) 0.0107(11) 0.0071(9) 0.0018(8) -0.0001(8) 0.0024(9)
C20 0.0134(10) 0.0118(11) 0.0093(10) 0.0037(9) 0.0007(8) -0.0006(9)
C21 0.0178(11) 0.0133(12) 0.0162(11) -0.0040(9) 0.0023(9) -0.0029(10)
C22 0.0189(12) 0.0150(13) 0.0175(11) -0.0042(10) 0.0048(9) 0.0047(9)
C23 0.0096(10) 0.0178(13) 0.0143(11) 0.0006(9) 0.0014(8) 0.0016(9)
C24 0.0174(11) 0.0122(12) 0.0082(10) 0.0021(9) -0.0016(8) -0.0005(9)
C25 0.0065(10) 0.0153(13) 0.0134(11) -0.0001(9) 0.0006(8) 0.0028(9)
C26 0.0102(11) 0.0167(13) 0.0099(10) 0.0012(8) 0.0023(8) 0.0029(9)
C27 0.0112(9) 0.0220(12) 0.0106(10) -0.0059(10) -0.0019(9) 0.0003(8)
C28 0.0111(9) 0.0142(11) 0.0212(11) -0.0062(11) 0.0041(10) -0.0001(8)
C29 0.0193(12) 0.0194(13) 0.0200(12) -0.0048(10) -0.0003(9) -0.0059(10)
C30 0.0211(13) 0.0336(17) 0.052(2) -0.0128(14) 0.0088(13) -0.0112(12)
C31 0.0294(13) 0.0167(13) 0.0384(16) -0.0059(13) -0.0031(13) -0.0027(10)
C32 0.0136(11) 0.0130(12) 0.0171(11) -0.0008(9) 0.0019(9) -0.0014(9)
C33 0.0103(10) 0.0148(12) 0.0137(10) -0.0014(9) 0.0012(8) 0.0030(9)
C34 0.0183(11) 0.0139(12) 0.0120(11) 0.0001(9) -0.0002(9) -0.0018(9)
C35 0.0247(12) 0.0259(14) 0.0162(13) -0.0028(10) 0.0033(10) 0.0017(11)
C36 0.0225(13) 0.0243(15) 0.0183(12) 0.0008(10) -0.0040(10) 0.0028(11)
C37 0.0159(11) 0.0193(13) 0.0126(11) 0.0025(10) -0.0008(9) -0.0019(10)
C38 0.0379(16) 0.0307(16) 0.0114(12) 0.0013(11) 0.0031(11) 0.0003(13)
C39 0.0230(13) 0.0258(15) 0.0268(14) 0.0118(11) -0.0009(11) 0.0050(11)
C40 0.0140(10) 0.0126(12) 0.0079(10) -0.0035(8) -0.0006(8) -0.0001(9)
C41 0.0155(11) 0.0158(13) 0.0133(11) -0.0034(9) -0.0009(8) 0.0001(9)
C42 0.0160(11) 0.0190(14) 0.0214(12) -0.0061(10) 0.0022(10) -0.0036(10)
C43 0.0148(11) 0.0182(13) 0.0236(13) -0.0094(10) -0.0049(9) 0.0023(10)
C44 0.0219(12) 0.0148(13) 0.0182(12) -0.0042(10) -0.0081(9) 0.0057(10)
C45 0.0212(12) 0.0106(12) 0.0134(11) -0.0045(9) -0.0009(9) 0.0037(9)
C46 0.0271(13) 0.0184(13) 0.0146(12) 0.0031(9) -0.0064(9) -0.0026(10)
C47 0.0391(15) 0.0198(13) 0.0275(14) 0.0069(12) -0.0118(13) -0.0013(11)
C48 0.0576(19) 0.0405(18) 0.0249(15) 0.0114(15) 0.0113(15) 0.0044(15)
C54 0.0200(12) 0.0201(13) 0.0179(11) 0.0056(10) -0.0021(9) -0.0072(10)
C55 0.0354(15) 0.0355(16) 0.0192(14) 0.0035(12) 0.0033(11) -0.0141(12)
C56 0.0347(15) 0.0234(15) 0.0291(14) 0.0121(12) 0.0015(12) 0.0040(12)
C57 0.0324(17) 0.059(2) 0.051(2) 0.0171(19) -0.0108(15) -0.0119(17)
C58 0.056(2) 0.051(2) 0.0374(18) 0.0092(16) -0.0205(16) -0.0286(18)
C59 0.055(2) 0.052(2) 0.044(2) -0.0182(17) -0.0094(17) -0.0090(18)
C60 0.0326(17) 0.056(2) 0.0397(19) -0.0128(16) -0.0068(14) -0.0061(16)
C61 0.048(2) 0.092(3) 0.066(3) -0.039(3) -0.016(2) 0.017(2)
C62 0.0248(15) 0.063(2) 0.0309(16) -0.0126(16) 0.0016(12) -0.0092(15)
C63 0.0296(16) 0.064(3) 0.048(2) -0.0022(18) 0.0084(15) -0.0023(16)
C64 0.0440(18) 0.064(2) 0.045(2) 0.0065(19) 0.0091(16) 0.0117(17)
C65 0.0214(13) 0.0297(16) 0.0334(15) 0.0099(13) -0.0035(11) 0.0053(11)
C66 0.0301(15) 0.0188(15) 0.0462(18) 0.0004(13) -0.0046(13) -0.0003(12)
C67 0.0255(15) 0.0274(17) 0.056(2) 0.0222(15) 0.0042(14) 0.0055(13)
C68 0.0416(19) 0.066(3) 0.0260(16) 0.0117(16) 0.0002(14) 0.0233(18)
C69 0.0328(17) 0.061(2) 0.046(2) -0.0150(17) -0.0151(15) 0.0074(16)
C70 0.0211(14) 0.0340(18) 0.0489(19) 0.0038(14) -0.0097(13) -0.0010(12)
C71 0.017(3) 0.042(4) 0.037(3) -0.018(3) 0.004(2) -0.004(2)
C75 0.013(4) 0.014(4) 0.019(5) -0.003(3) -0.003(3) -0.005(3)
C72 0.025(3) 0.027(3) 0.033(3) 0.001(2) -0.014(2) -0.001(2)
C73 0.020(3) 0.033(3) 0.026(3) -0.003(2) -0.004(2) -0.004(2)
C76 0.013(3) 0.024(5) 0.016(5) 0.003(3) 0.002(4) -0.004(3)
C74 0.020(3) 0.032(3) 0.026(3) -0.001(2) -0.004(2) -0.002(2)

loop_
_atom_type_symbol
_atom_type_description
_atom_type_scat_dispersion_real
_atom_type_scat_dispersion_imag
_atom_type_scat_source
C C 0.0033 0.0016 'International Tables Vol C Tables 4.2.6.8 and 6.1.1.4'
P P 0.1023 0.0942 'International Tables Vol C Tables 4.2.6.8 and 6.1.1.4'
Cl Cl 0.1484 0.1585 'International Tables Vol C Tables 4.2.6.8 and 6.1.1.4'
Sn Sn -0.6537 1.4246 'International Tables Vol C Tables 4.2.6.8 and 6.1.1.4'
H H 0.0000 0.0000 'International Tables Vol C Tables 4.2.6.8 and 6.1.1.4'

loop_
_geom_angle_atom_site_label_1
_geom_angle_atom_site_label_2
_geom_angle_atom_site_label_3
_geom_angle
C1 Sn1 C19 118.46(8)
C1 Sn1 Cl1 98.56(6)
C19 Sn1 Cl1 97.07(6)
C1 Sn1 Sn2 102.55(6)
C19 Sn1 Sn2 125.33(6)
Cl1 Sn1 Sn2 111.587(17)
Cl2 Sn2 P1 91.92(2)
Cl2 Sn2 Sn1 91.212(16)
P1 Sn2 Sn1 76.393(13)
C7 P1 C13 105.62(11)
C7 P1 C6 108.57(11)
C13 P1 C6 104.14(11)
C7 P1 Sn2 107.04(8)
C13 P1 Sn2 114.54(7)
C6 P1 Sn2 116.35(8)
C2 C1 C6 118.2(2)
C2 C1 Sn1 121.95(17)
C6 C1 Sn1 119.64(16)
C3 C2 C1 120.8(2)
C3 C2 H2 119.6
C1 C2 H2 119.6
C4 C3 C2 120.8(2)
C4 C3 H3 119.6
C2 C3 H3 119.6
C3 C4 C5 120.0(2)
C3 C4 H4 120.0
C5 C4 H4 120.0
C4 C5 C6 119.6(2)
C4 C5 H5 120.2
C6 C5 H5 120.2
C1 C6 C5 120.5(2)
C1 C6 P1 121.58(17)
C5 C6 P1 117.79(18)
C8 C7 C12 118.9(2)
C8 C7 P1 123.06(18)
C12 C7 P1 118.05(18)
C9 C8 C7 120.2(2)
C9 C8 H8 119.9
C7 C8 H8 119.9
C10 C9 C8 119.8(3)
C10 C9 H9 120.1
C8 C9 H9 120.1
C11 C10 C9 120.7(3)
C11 C10 H10 119.7
C9 C10 H10 119.7
C12 C11 C10 119.7(2)
C12 C11 H11 120.1
C10 C11 H11 120.1
C11 C12 C7 120.7(2)
C11 C12 H12 119.7
C7 C12 H12 119.7
C14 C13 C18 119.2(2)
C14 C13 P1 122.63(19)
C18 C13 P1 118.12(19)
C15 C14 C13 119.9(3)
C15 C14 H14 120.1
C13 C14 H14 120.1
C16 C15 C14 120.5(3)
C16 C15 H15 119.8
C14 C15 H15 119.8
C17 C16 C15 119.8(2)
C17 C16 H16 120.1
C15 C16 H16 120.1
C16 C17 C18 120.4(3)
C16 C17 H17 119.8
C18 C17 H17 119.8
C17 C18 C13 120.2(3)
C17 C18 H18 119.9
C13 C18 H18 119.9
C24 C19 C20 118.6(2)
C24 C19 Sn1 115.76(16)
C20 C19 Sn1 125.24(15)
C21 C20 C19 118.9(2)
C21 C20 C40 116.4(2)
C19 C20 C40 124.4(2)
C22 C21 C20 122.2(2)
C22 C21 H21 118.9
C20 C21 H21 118.9
C23 C22 C21 118.9(2)
C23 C22 H22 120.5
C21 C22 H22 120.5
C22 C23 C24 120.5(2)
C22 C23 H23 119.8
C24 C23 H23 119.8
C23 C24 C19 120.7(2)
C23 C24 C25 116.6(2)
C19 C24 C25 122.3(2)
C26 C25 C33 120.3(2)
C26 C25 C24 121.9(2)
C33 C25 C24 117.7(2)
C27 C26 C25 118.1(2)
C27 C26 C37 120.9(2)
C25 C26 C37 121.0(2)
C28 C27 C26 122.3(2)
C28 C27 H27 118.9
C26 C27 H27 118.9
C27 C28 C32 118.2(2)
C27 C28 C29 121.8(2)
C32 C28 C29 120.0(2)
C28 C29 C30 110.6(2)
C28 C29 C31 112.1(2)
C30 C29 C31 110.7(2)
C28 C29 H29 107.7
C30 C29 H29 107.7
C31 C29 H29 107.7
C29 C30 H30A 109.5
C29 C30 H30B 109.5
H30A C30 H30B 109.5
C29 C30 H30C 109.5
H30A C30 H30C 109.5
H30B C30 H30C 109.5
C29 C31 H31A 109.5
C29 C31 H31B 109.5
H31A C31 H31B 109.5
C29 C31 H31C 109.5
H31A C31 H31C 109.5
H31B C31 H31C 109.5
C33 C32 C28 122.2(2)
C33 C32 H32 118.9
C28 C32 H32 118.9
C32 C33 C25 118.8(2)
C32 C33 C34 119.5(2)
C25 C33 C34 121.7(2)
C33 C34 C35 110.62(19)
C33 C34 C36 111.32(19)
C35 C34 C36 110.9(2)
C33 C34 H34 108.0
C35 C34 H34 108.0
C36 C34 H34 108.0
C34 C35 H35A 109.5
C34 C35 H35B 109.5
H35A C35 H35B 109.5
C34 C35 H35C 109.5
H35A C35 H35C 109.5
H35B C35 H35C 109.5
C34 C36 H36A 109.5
C34 C36 H36B 109.5
H36A C36 H36B 109.5
C34 C36 H36C 109.5
H36A C36 H36C 109.5
H36B C36 H36C 109.5
C26 C37 C38 113.8(2)
C26 C37 C39 110.30(19)
C38 C37 C39 110.5(2)
C26 C37 H37 107.3
C38 C37 H37 107.3
C39 C37 H37 107.3
C37 C38 H38A 109.5
C37 C38 H38B 109.5
H38A C38 H38B 109.5
C37 C38 H38C 109.5
H38A C38 H38C 109.5
H38B C38 H38C 109.5
C37 C39 H39A 109.5
C37 C39 H39B 109.5
H39A C39 H39B 109.5
C37 C39 H39C 109.5
H39A C39 H39C 109.5
H39B C39 H39C 109.5
C45 C40 C41 119.9(2)
C45 C40 C20 119.7(2)
C41 C40 C20 119.8(2)
C42 C41 C40 118.7(2)
C42 C41 C54 119.3(2)
C40 C41 C54 122.0(2)
C43 C42 C41 122.2(2)
C43 C42 H42 118.9
C41 C42 H42 118.9
C42 C43 C44 117.8(2)
C42 C43 C76 129.5(4)
C44 C43 C76 112.4(4)
C42 C43 C75 113.4(4)
C44 C43 C75 128.8(4)
C45 C44 C43 122.3(2)
C45 C44 H44 118.9
C43 C44 H44 118.9
C44 C45 C40 119.1(2)
C44 C45 C46 119.1(2)
C40 C45 C46 121.6(2)
C45 C46 C47 113.4(2)
C45 C46 C48 110.5(2)
C47 C46 C48 110.4(2)
C45 C46 H46 107.4
C47 C46 H46 107.4
C48 C46 H46 107.4
C46 C47 H47A 109.5
C46 C47 H47B 109.5
H47A C47 H47B 109.5
C46 C47 H47C 109.5
H47A C47 H47C 109.5
H47B C47 H47C 109.5
C46 C48 H48A 109.5
C46 C48 H48B 109.5
H48A C48 H48B 109.5
C46 C48 H48C 109.5
H48A C48 H48C 109.5
H48B C48 H48C 109.5
C41 C54 C56 110.6(2)
C41 C54 C55 113.3(2)
C56 C54 C55 110.0(2)
C41 C54 H54 107.6
C56 C54 H54 107.6
C55 C54 H54 107.6
C54 C55 H55A 109.5
C54 C55 H55B 109.5
H55A C55 H55B 109.5
C54 C55 H55C 109.5
H55A C55 H55C 109.5
H55B C55 H55C 109.5
C54 C56 H56A 109.5
C54 C56 H56B 109.5
H56A C56 H56B 109.5
C54 C56 H56C 109.5
H56A C56 H56C 109.5
H56B C56 H56C 109.5
C58 C57 C63 119.5(3)
C58 C57 H57 120.3
C63 C57 H57 120.3
C57 C58 C59 120.5(3)
C57 C58 H58 119.7
C59 C58 H58 119.7
C58 C59 C60 120.6(3)
C58 C59 H59 119.7
C60 C59 H59 119.7
C62 C60 C59 117.9(3)
C62 C60 C61 121.3(3)
C59 C60 C61 120.8(3)
C60 C61 H61A 109.5
C60 C61 H61B 109.5
H61A C61 H61B 109.5
C60 C61 H61C 109.5
H61A C61 H61C 109.5
H61B C61 H61C 109.5
C63 C62 C60 121.0(3)
C63 C62 H62 119.5
C60 C62 H62 119.5
C57 C63 C62 120.5(4)
C57 C63 H63 119.7
C62 C63 H63 119.7
C65 C64 H64A 109.5
C65 C64 H64B 109.5
H64A C64 H64B 109.5
C65 C64 H64C 109.5
H64A C64 H64C 109.5
H64B C64 H64C 109.5
C70 C65 C66 117.6(3)
C70 C65 C64 121.3(3)
C66 C65 C64 121.1(3)
C67 C66 C65 121.3(3)
C67 C66 H66 119.4
C65 C66 H66 119.4
C68 C67 C66 119.6(3)
C68 C67 H67 120.2
C66 C67 H67 120.2
C67 C68 C69 120.1(3)
C67 C68 H68 119.9
C69 C68 H68 119.9
C68 C69 C70 120.0(3)
C68 C69 H69 120.0
C70 C69 H69 120.0
C69 C70 C65 121.4(3)
C69 C70 H70 119.3
C65 C70 H70 119.3
C71 C75 C72 110.2(9)
C71 C75 C43 113.0(8)
C72 C75 C43 108.4(6)
C71 C75 H75 108.3
C72 C75 H75 108.3
C43 C75 H75 108.3
C76 C73 H73A 109.5
C76 C73 H73B 109.5
H73A C73 H73B 109.5
C76 C73 H73C 109.5
H73A C73 H73C 109.5
H73B C73 H73C 109.5
C43 C76 C74 113.5(9)
C43 C76 C73 109.6(7)
C74 C76 C73 109.6(8)
C43 C76 H76 108.0
C74 C76 H76 108.0
C73 C76 H76 108.0
C76 C74 H74A 109.5
C76 C74 H74B 109.5
H74A C74 H74B 109.5
C76 C74 H74C 109.5
H74A C74 H74C 109.5
H74B C74 H74C 109.5

loop_
_geom_bond_atom_site_label_1
_geom_bond_atom_site_label_2
_geom_bond_distance
Cl1 Sn1 2.3889(6)
Sn1 C1 2.175(2)
Sn1 C19 2.184(2)
Sn1 Sn2 2.8837(2)
Cl2 Sn2 2.4667(6)
Sn2 P1 2.6988(6)
P1 C7 1.811(2)
P1 C13 1.815(2)
P1 C6 1.826(2)
C1 C2 1.394(3)
C1 C6 1.406(3)
C2 C3 1.385(3)
C2 H2 0.9300
C3 C4 1.378(4)
C3 H3 0.9300
C4 C5 1.384(3)
C4 H4 0.9300
C5 C6 1.407(3)
C5 H5 0.9300
C7 C8 1.393(3)
C7 C12 1.406(3)
C8 C9 1.392(4)
C8 H8 0.9300
C9 C10 1.385(4)
C9 H9 0.9300
C10 C11 1.382(4)
C10 H10 0.9300
C11 C12 1.378(4)
C11 H11 0.9300
C12 H12 0.9300
C13 C14 1.392(3)
C13 C18 1.396(3)
C14 C15 1.391(4)
C14 H14 0.9300
C15 C16 1.379(4)
C15 H15 0.9300
C16 C17 1.379(4)
C16 H16 0.9300
C17 C18 1.383(4)
C17 H17 0.9300
C18 H18 0.9300
C19 C24 1.402(3)
C19 C20 1.416(3)
C20 C21 1.392(3)
C20 C40 1.510(3)
C21 C22 1.384(3)
C21 H21 0.9300
C22 C23 1.383(3)
C22 H22 0.9300
C23 C24 1.398(3)
C23 H23 0.9300
C24 C25 1.506(3)
C25 C26 1.409(3)
C25 C33 1.410(3)
C26 C27 1.404(3)
C26 C37 1.510(3)
C27 C28 1.385(3)
C27 H27 0.9300
C28 C32 1.389(3)
C28 C29 1.521(3)
C29 C30 1.522(3)
C29 C31 1.532(4)
C29 H29 0.9800
C30 H30A 0.9600
C30 H30B 0.9600
C30 H30C 0.9600
C31 H31A 0.9600
C31 H31B 0.9600
C31 H31C 0.9600
C32 C33 1.387(3)
C32 H32 0.9300
C33 C34 1.524(3)
C34 C35 1.525(3)
C34 C36 1.535(3)
C34 H34 0.9800
C35 H35A 0.9600
C35 H35B 0.9600
C35 H35C 0.9600
C36 H36A 0.9600
C36 H36B 0.9600
C36 H36C 0.9600
C37 C38 1.530(3)
C37 C39 1.536(3)
C37 H37 0.9800
C38 H38A 0.9600
C38 H38B 0.9600
C38 H38C 0.9600
C39 H39A 0.9600
C39 H39B 0.9600
C39 H39C 0.9600
C40 C45 1.401(3)
C40 C41 1.413(3)
C41 C42 1.399(3)
C41 C54 1.516(3)
C42 C43 1.384(4)
C42 H42 0.9300
C43 C44 1.394(4)
C43 C76 1.527(14)
C43 C75 1.568(13)
C44 C45 1.390(3)
C44 H44 0.9300
C45 C46 1.524(3)
C46 C47 1.529(4)
C46 C48 1.532(4)
C46 H46 0.9800
C47 H47A 0.9600
C47 H47B 0.9600
C47 H47C 0.9600
C48 H48A 0.9600
C48 H48B 0.9600
C48 H48C 0.9600
C54 C56 1.532(4)
C54 C55 1.533(3)
C54 H54 0.9800
C55 H55A 0.9600
C55 H55B 0.9600
C55 H55C 0.9600
C56 H56A 0.9600
C56 H56B 0.9600
C56 H56C 0.9600
C57 C58 1.360(5)
C57 C63 1.375(5)
C57 H57 0.9300
C58 C59 1.391(5)
C58 H58 0.9300
C59 C60 1.393(5)
C59 H59 0.9300
C60 C62 1.381(5)
C60 C61 1.511(5)
C61 H61A 0.9600
C61 H61B 0.9600
C61 H61C 0.9600
C62 C63 1.380(5)
C62 H62 0.9300
C63 H63 0.9300
C64 C65 1.498(4)
C64 H64A 0.9600
C64 H64B 0.9600
C64 H64C 0.9600
C65 C70 1.380(4)
C65 C66 1.392(4)
C66 C67 1.380(4)
C66 H66 0.9300
C67 C68 1.372(5)
C67 H67 0.9300
C68 C69 1.372(5)
C68 H68 0.9300
C69 C70 1.373(5)
C69 H69 0.9300
C70 H70 0.9300
C71 C75 1.532(12)
C71 H71A 0.9600
C71 H71B 0.9600
C71 H71C 0.9600
C75 C72 1.534(11)
C75 H75 0.9800
C72 H72A 0.9600
C72 H72B 0.9600
C72 H72C 0.9600
C73 C76 1.529(11)
C73 H73A 0.9600
C73 H73B 0.9600
C73 H73C 0.9600
C76 C74 1.528(14)
C76 H76 0.9800
C74 H74A 0.9600
C74 H74B 0.9600
C74 H74C 0.9600

loop_
_geom_torsion_atom_site_label_1
_geom_torsion_atom_site_label_2
_geom_torsion_atom_site_label_3
_geom_torsion_atom_site_label_4
_geom_torsion
C1 Sn1 Sn2 Cl2 -77.44(6)
C19 Sn1 Sn2 Cl2 143.44(7)
Cl1 Sn1 Sn2 Cl2 27.16(2)
C1 Sn1 Sn2 P1 14.24(6)
C19 Sn1 Sn2 P1 -124.88(7)
Cl1 Sn1 Sn2 P1 118.84(2)
Cl2 Sn2 P1 C7 -163.68(8)
Sn1 Sn2 P1 C7 105.53(8)
Cl2 Sn2 P1 C13 -46.97(9)
Sn1 Sn2 P1 C13 -137.75(9)
Cl2 Sn2 P1 C6 74.75(8)
Sn1 Sn2 P1 C6 -16.03(8)
C19 Sn1 C1 C2 -57.4(2)
Cl1 Sn1 C1 C2 45.52(19)
Sn2 Sn1 C1 C2 160.01(17)
C19 Sn1 C1 C6 127.90(17)
Cl1 Sn1 C1 C6 -129.20(16)
Sn2 Sn1 C1 C6 -14.71(18)
C6 C1 C2 C3 -1.8(3)
Sn1 C1 C2 C3 -176.57(18)
C1 C2 C3 C4 -1.1(4)
C2 C3 C4 C5 2.6(4)
C3 C4 C5 C6 -1.3(4)
C2 C1 C6 C5 3.1(3)
Sn1 C1 C6 C5 177.99(17)
C2 C1 C6 P1 -172.22(17)
Sn1 C1 C6 P1 2.7(2)
C4 C5 C6 C1 -1.6(3)
C4 C5 C6 P1 173.87(19)
C7 P1 C6 C1 -107.96(19)
C13 P1 C6 C1 139.86(18)
Sn2 P1 C6 C1 12.8(2)
C7 P1 C6 C5 76.6(2)
C13 P1 C6 C5 -35.6(2)
Sn2 P1 C6 C5 -162.62(15)
C13 P1 C7 C8 102.2(2)
C6 P1 C7 C8 -9.0(2)
Sn2 P1 C7 C8 -135.36(19)
C13 P1 C7 C12 -78.6(2)
C6 P1 C7 C12 170.21(18)
Sn2 P1 C7 C12 43.9(2)
C12 C7 C8 C9 -0.1(4)
P1 C7 C8 C9 179.08(19)
C7 C8 C9 C10 1.0(4)
C8 C9 C10 C11 -0.6(4)
C9 C10 C11 C12 -0.8(4)
C10 C11 C12 C7 1.7(4)
C8 C7 C12 C11 -1.2(4)
P1 C7 C12 C11 179.5(2)
C7 P1 C13 C14 9.5(2)
C6 P1 C13 C14 123.8(2)
Sn2 P1 C13 C14 -108.03(19)
C7 P1 C13 C18 -172.52(18)
C6 P1 C13 C18 -58.2(2)
Sn2 P1 C13 C18 69.95(19)
C18 C13 C14 C15 0.9(4)
P1 C13 C14 C15 178.83(19)
C13 C14 C15 C16 -0.4(4)
C14 C15 C16 C17 0.2(4)
C15 C16 C17 C18 -0.4(4)
C16 C17 C18 C13 0.8(4)
C14 C13 C18 C17 -1.1(4)
P1 C13 C18 C17 -179.1(2)
C1 Sn1 C19 C24 -151.52(16)
Cl1 Sn1 C19 C24 104.73(16)
Sn2 Sn1 C19 C24 -18.11(19)
C1 Sn1 C19 C20 36.2(2)
Cl1 Sn1 C19 C20 -67.54(18)
Sn2 Sn1 C19 C20 169.62(15)
C24 C19 C20 C21 -2.8(3)
Sn1 C19 C20 C21 169.26(16)
C24 C19 C20 C40 172.2(2)
Sn1 C19 C20 C40 -15.7(3)
C19 C20 C21 C22 -1.1(4)
C40 C20 C21 C22 -176.6(2)
C20 C21 C22 C23 3.3(4)
C21 C22 C23 C24 -1.4(4)
C22 C23 C24 C19 -2.5(3)
C22 C23 C24 C25 170.9(2)
C20 C19 C24 C23 4.6(3)
Sn1 C19 C24 C23 -168.18(17)
C20 C19 C24 C25 -168.4(2)
Sn1 C19 C24 C25 18.8(3)
C23 C24 C25 C26 89.9(3)
C19 C24 C25 C26 -96.8(3)
C23 C24 C25 C33 -88.9(3)
C19 C24 C25 C33 84.4(3)
C33 C25 C26 C27 0.2(3)
C24 C25 C26 C27 -178.5(2)
C33 C25 C26 C37 178.5(2)
C24 C25 C26 C37 -0.2(3)
C25 C26 C27 C28 -1.4(3)
C37 C26 C27 C28 -179.7(2)
C26 C27 C28 C32 1.1(3)
C26 C27 C28 C29 -179.0(2)
C27 C28 C29 C30 -110.6(3)
C32 C28 C29 C30 69.2(3)
C27 C28 C29 C31 125.3(2)
C32 C28 C29 C31 -54.9(3)
C27 C28 C32 C33 0.4(3)
C29 C28 C32 C33 -179.4(2)
C28 C32 C33 C25 -1.6(3)
C28 C32 C33 C34 176.4(2)
C26 C25 C33 C32 1.2(3)
C24 C25 C33 C32 -180.0(2)
C26 C25 C33 C34 -176.7(2)
C24 C25 C33 C34 2.1(3)
C32 C33 C34 C35 -57.4(3)
C25 C33 C34 C35 120.5(2)
C32 C33 C34 C36 66.3(3)
C25 C33 C34 C36 -115.7(2)
C27 C26 C37 C38 -45.0(3)
C25 C26 C37 C38 136.7(2)
C27 C26 C37 C39 79.8(3)
C25 C26 C37 C39 -98.5(3)
C21 C20 C40 C45 99.0(3)
C19 C20 C40 C45 -76.1(3)
C21 C20 C40 C41 -72.3(3)
C19 C20 C40 C41 112.6(3)
C45 C40 C41 C42 0.0(3)
C20 C40 C41 C42 171.3(2)
C45 C40 C41 C54 -177.5(2)
C20 C40 C41 C54 -6.2(3)
C40 C41 C42 C43 -1.5(4)
C54 C41 C42 C43 176.1(2)
C41 C42 C43 C44 1.9(4)
C41 C42 C43 C76 -171.4(6)
C41 C42 C43 C75 -178.1(5)
C42 C43 C44 C45 -1.0(4)
C76 C43 C44 C45 173.5(6)
C75 C43 C44 C45 179.1(6)
C43 C44 C45 C40 -0.4(3)
C43 C44 C45 C46 -176.9(2)
C41 C40 C45 C44 0.9(3)
C20 C40 C45 C44 -170.4(2)
C41 C40 C45 C46 177.2(2)
C20 C40 C45 C46 5.9(3)
C44 C45 C46 C47 -36.0(3)
C40 C45 C46 C47 147.6(2)
C44 C45 C46 C48 88.5(3)
C40 C45 C46 C48 -87.9(3)
C42 C41 C54 C56 -74.0(3)
C40 C41 C54 C56 103.5(3)
C42 C41 C54 C55 50.1(3)
C40 C41 C54 C55 -132.4(2)
C63 C57 C58 C59 0.1(5)
C57 C58 C59 C60 0.6(6)
C58 C59 C60 C62 -1.1(6)
C58 C59 C60 C61 179.8(4)
C59 C60 C62 C63 0.9(6)
C61 C60 C62 C63 -180.0(4)
C58 C57 C63 C62 -0.3(5)
C60 C62 C63 C57 -0.2(6)
C70 C65 C66 C67 0.9(4)
C64 C65 C66 C67 -177.8(3)
C65 C66 C67 C68 0.1(4)
C66 C67 C68 C69 -0.6(5)
C67 C68 C69 C70 0.0(5)
C68 C69 C70 C65 1.0(5)
C66 C65 C70 C69 -1.5(4)
C64 C65 C70 C69 177.3(3)
C42 C43 C75 C71 -73.0(8)
C44 C43 C75 C71 107.0(6)
C76 C43 C75 C71 125(4)
C42 C43 C75 C72 164.5(5)
C44 C43 C75 C72 -15.5(10)
C76 C43 C75 C72 2(2)
C42 C43 C76 C74 -118.8(6)
C44 C43 C76 C74 67.6(6)
C75 C43 C76 C74 -97(3)
C42 C43 C76 C73 4.2(11)
C44 C43 C76 C73 -169.5(5)
C75 C43 C76 C73 26(2)
